data_2012067
loop_
_publ_author_name
'Coustard, Jean-Marie'
'Le Toquin, Ronan'
'Leo, Roland'
'Paulus, Werner'
'Cousson, Alain'

_publ_section_title
;(<i>E</i>)-5-[Hydroxyimino(phenyl)methyl]-1-methyl-3,4-dihydro-2<i>H</i>-pyrrolium
 trifluoromethanesulfonate
;
_journal_issue 7
_journal_name_full 'Acta Crystallographica Section C'
_journal_page_first 815
_journal_page_last 816
_journal_paper_doi 10.1107/S0108270100020448
_journal_volume 57
_journal_year 2001
_chemical_formula_moiety 'C12 H15 N2 O + , C F3 S O3 -'
_chemical_formula_sum 'C13 H15 F3 N2 O4 S'
_chemical_formula_weight 352.33
_chemical_melting_point .3865E-304
_chemical_name_systematic
;
(E)-5-[Hydroxyimino(phenyl)methyl]-1-methyl-3,4-dihydro-2H-pyrrolium
trifluoromethanesulfonate
;
_space_group_IT_number 14
_symmetry_cell_setting monoclinic
_symmetry_space_group_name_Hall '-P 2ybc'
_symmetry_space_group_name_H-M 'P 1 21/c 1'
_cell_angle_alpha 90
_cell_angle_beta 104.10(2)
_cell_angle_gamma 90
_cell_formula_units_Z 4
_cell_length_a 11.7643(5)
_cell_length_b 8.2154(4)
_cell_length_c 16.5207(6)
_cell_measurement_reflns_used 11326
_cell_measurement_temperature 120(2)
_cell_measurement_theta_max 28
_cell_measurement_theta_min 1
_cell_volume 1548.59(18)
_computing_cell_refinement DENZO
_computing_data_collection 'DENZO (Otwinowski & Minor, 1997) and COLLECT (Nonius, 1998)'
_computing_data_reduction DENZO
_computing_molecular_graphics 'CAMERON (Watkin, Prout & Pearce, 1996)'
_computing_publication_material CRYSTALS
_computing_structure_refinement 'CRYSTALS (Watkin, Prout, Carruthers & Betteridge, 1996)'
_computing_structure_solution 'SHELXS86 (Sheldrick, 1986)'
_diffrn_ambient_temperature 120(2)
_diffrn_measurement_device_type 'Nonius KappaCCD area-detector'
_diffrn_measurement_method '\f rotation scans with 2\% steps'
_diffrn_radiation_monochromator graphite
_diffrn_radiation_type MoK\a
_diffrn_radiation_wavelength .71073
_diffrn_reflns_av_R_equivalents .036
_diffrn_reflns_limit_h_max 15
_diffrn_reflns_limit_h_min -15
_diffrn_reflns_limit_k_max 10
_diffrn_reflns_limit_k_min -9
_diffrn_reflns_limit_l_max 19
_diffrn_reflns_limit_l_min -21
_diffrn_reflns_number 11326
_diffrn_reflns_theta_max 28
_diffrn_reflns_theta_min 1
_diffrn_standards_decay_% .00
_diffrn_standards_interval_count 0
_diffrn_standards_interval_time 0
_diffrn_standards_number 0
_exptl_absorpt_coefficient_mu .26
_exptl_absorpt_correction_T_max 1.00
_exptl_absorpt_correction_T_min 1.00
_exptl_absorpt_correction_type none
_exptl_crystal_colour colourless
_exptl_crystal_density_diffrn 1.511
_exptl_crystal_density_meas ?
_exptl_crystal_description plate
_exptl_crystal_F_000 728.77
_exptl_crystal_size_max .25
_exptl_crystal_size_mid .20
_exptl_crystal_size_min .10
_refine_diff_density_max .67
_refine_diff_density_min -.49
_refine_ls_extinction_method none
_refine_ls_goodness_of_fit_ref 1.0257
_refine_ls_hydrogen_treatment constr
_refine_ls_matrix_type full
_refine_ls_number_parameters 209
_refine_ls_number_reflns 2749
_refine_ls_R_factor_gt .0440
_refine_ls_shift/su_max .000978
_refine_ls_structure_factor_coef F
_refine_ls_weighting_details
;
Chebychev polynomial with 3 parameters, 0.683, 0.650 and 0.343 (Carruthers &
Watkin, 1979)
;
_refine_ls_weighting_scheme calc
_refine_ls_wR_factor_ref .0544
_reflns_number_gt 2749
_reflns_number_total 3595
_reflns_threshold_expression I>3\s(I)
_cod_data_source_file bm1441.cif
_cod_data_source_block II
_cod_depositor_comments
;
The following automatic conversions were performed:

'_exptl_crystal_density_meas' value 'not measured' was changed to '?'
- the value is perceived as not measured.

Automatic conversion script
Id: cif_fix_values 3008 2015-01-20 13:52:24Z robertas 
;
_cod_original_cell_volume 1548.6
_cod_original_sg_symbol_H-M 'P 21/c'
_cod_database_code 2012067
_cod_database_fobs_code 2012067

loop_
_symmetry_equiv_pos_as_xyz
x,y,z
-x,-y,-z
-x,y+1/2,-z+1/2
x,-y+1/2,z+1/2

loop_
_atom_site_label
_atom_site_fract_x
_atom_site_fract_y
_atom_site_fract_z
_atom_site_U_iso_or_equiv
_atom_site_adp_type
_atom_site_occupancy
S1 .23655(4) .77001(6) .07596(3) .0293 Uani 1.0000
O1 .30177(11) .92007(15) .07503(8) .0288 Uani 1.0000
O2 .15339(18) .7745(3) .12625(12) .0590 Uani 1.0000
O3 .30712(14) .62638(18) .08194(11) .0458 Uani 1.0000
O6 .52897(11) .89981(18) .14656(8) .0325 Uani 1.0000
N1 .68740(13) .77957(18) .42736(9) .0234 Uani 1.0000
N6 .52186(13) .88205(19) .22798(9) .0265 Uani 1.0000
C2 .64478(17) .7695(2) .50482(11) .0292 Uani 1.0000
C3 .51219(17) .7596(2) .47273(11) .0306 Uani 1.0000
C4 .48847(16) .8280(2) .38356(11) .0287 Uani 1.0000
C5 .60483(15) .8092(2) .36180(10) .0235 Uani 1.0000
C6 .61798(15) .8287(2) .27610(10) .0236 Uani 1.0000
C7 .72305(14) .7776(2) .24720(10) .0237 Uani 1.0000
C8 .74806(15) .6124(2) .24575(11) .0271 Uani 1.0000
C9 .84465(17) .5598(3) .21780(12) .0324 Uani 1.0000
C10 .91529(16) .6732(3) .19139(12) .0359 Uani 1.0000
C11 .89034(17) .8379(3) .19271(12) .0355 Uani 1.0000
C12 .79380(16) .8913(2) .22050(12) .0317 Uani 1.0000
C13 .81448(15) .7725(2) .43582(11) .0281 Uani 1.0000
C14 .14536(18) .7633(3) -.03011(14) .0382 Uani 1.0000
F1 .07281(12) .88976(18) -.04530(10) .0582 Uani 1.0000
F2 .21115(14) .7675(2) -.08562(9) .0593 Uani 1.0000
F3 .08090(12) .62762(17) -.04370(10) .0540 Uani 1.0000
H6 .4472 .9100 .1196 .0530(19) Uiso 1.0000
H21 .6679 .8691 .5400 .0476(19) Uiso 1.0000
H22 .6760 .6708 .5378 .0476(19) Uiso 1.0000
H31 .4719 .8276 .5078 .0476(19) Uiso 1.0000
H32 .4843 .6448 .4721 .0476(19) Uiso 1.0000
H41 .4645 .9453 .3818 .0476(19) Uiso 1.0000
H42 .4257 .7642 .3443 .0476(19) Uiso 1.0000
H81 .6966 .5324 .2651 .0476(19) Uiso 1.0000
H91 .8629 .4410 .2166 .0476(19) Uiso 1.0000
H101 .9845 .6357 .1710 .0476(19) Uiso 1.0000
H111 .9428 .9197 .1748 .0476(19) Uiso 1.0000
H121 .7748 1.0098 .2206 .0476(19) Uiso 1.0000
H131 .8378 .8546 .4017 .0527(19) Uiso 1.0000
H132 .8456 .8017 .4921 .0527(19) Uiso 1.0000
H133 .8347 .6633 .4217 .0527(19) Uiso 1.0000

loop_
_atom_site_aniso_label
_atom_site_aniso_U_11
_atom_site_aniso_U_22
_atom_site_aniso_U_33
_atom_site_aniso_U_12
_atom_site_aniso_U_13
_atom_site_aniso_U_23
S1 .0316(2) .0255(2) .0333(2) -.00125(17) .01289(17) .00211(17)
O1 .0290(6) .0213(6) .0353(6) .0004(5) .0065(5) .0013(5)
O2 .0624(11) .0712(12) .0574(11) -.0149(9) .0417(9) -.0076(9)
O3 .0441(8) .0224(7) .0671(11) .0039(6) .0059(7) .0073(7)
O6 .0313(7) .0468(8) .0202(6) .0044(6) .0080(5) .0040(5)
N1 .0266(7) .0211(6) .0233(6) -.0005(5) .0072(5) -.0006(5)
N6 .0305(7) .0298(7) .0209(6) .0020(6) .0096(5) .0015(5)
C2 .0337(9) .0339(9) .0216(7) .0026(7) .0098(6) .0012(7)
C3 .0330(9) .0360(10) .0260(8) .0011(7) .0131(7) .0019(7)
C4 .0282(8) .0348(9) .0247(8) .0016(7) .0094(6) .0007(7)
C5 .0266(8) .0215(8) .0234(8) -.0010(6) .0080(6) -.0006(6)
C6 .0267(8) .0222(8) .0231(8) -.0019(6) .0086(6) .0003(6)
C7 .0231(7) .0289(8) .0195(7) -.0018(6) .0061(6) -.0009(6)
C8 .0277(8) .0280(9) .0269(8) -.0017(7) .0093(6) -.0002(7)
C9 .0301(9) .0360(10) .0329(9) .0048(8) .0109(7) -.0026(7)
C10 .0251(8) .0541(12) .0305(9) .0023(8) .0103(7) -.0016(8)
C11 .0271(9) .0485(12) .0327(9) -.0081(8) .0103(7) .0064(8)
C12 .0305(9) .0330(10) .0313(9) -.0047(7) .0081(7) .0057(7)
C13 .0247(8) .0300(9) .0285(8) -.0015(7) .0043(6) -.0009(7)
C14 .0314(9) .0365(11) .0456(11) -.0041(8) .0070(8) -.0023(8)
F1 .0392(7) .0469(8) .0770(10) .0051(6) -.0072(7) .0094(7)
F2 .0608(9) .0840(12) .0356(7) -.0165(8) .0164(6) -.0107(7)
F3 .0407(7) .0431(8) .0720(10) -.0138(6) .0023(6) -.0118(7)

loop_
_atom_type_symbol
_atom_type_scat_dispersion_real
_atom_type_scat_dispersion_imag
_atom_type_scat_source
'C   ' .0020 .0020 International_Tables_Vol_IV_Table_2.2B
'N   ' .0040 .0030 International_Tables_Vol_IV_Table_2.2B
'O   ' .0080 .0060 International_Tables_Vol_IV_Table_2.2B
'S   ' .1100 .1240 International_Tables_Vol_IV_Table_2.2B
'F   ' .0140 .0100 International_Tables_Vol_IV_Table_2.2B
'H   ' .0000 .0000 International_Tables_Vol_IV_Table_2.2B

loop_
_geom_angle_atom_site_label_1
_geom_angle_atom_site_label_2
_geom_angle_atom_site_label_3
_geom_angle
_geom_angle_publ_flag
O1 S1 O2 114.90(10) yes
O1 S1 O3 113.62(9) yes
O2 S1 O3 116.65(12) yes
O1 S1 C14 101.80(9) yes
O2 S1 C14 103.54(12) yes
O3 S1 C14 103.70(10) yes
N6 O6 H6 100 no
C2 N1 C5 113.00(14) yes
C2 N1 C13 117.72(14) yes
C5 N1 C13 128.93(15) yes
O6 N6 C6 112.70(14) yes
N1 C2 C3 103.60(14) yes
N1 C2 H21 111 no
C3 C2 H21 111 no
N1 C2 H22 111 no
C3 C2 H22 111 no
H21 C2 H22 110 no
C2 C3 C4 104.22(14) yes
C2 C3 H31 111 no
C4 C3 H31 110 no
C2 C3 H32 111 no
C4 C3 H32 111 no
H31 C3 H32 109 no
C3 C4 C5 103.19(14) yes
C3 C4 H41 111 no
C5 C4 H41 111 no
C3 C4 H42 111 no
C5 C4 H42 111 no
H41 C4 H42 109 no
N1 C5 C4 111.17(15) yes
N1 C5 C6 126.52(16) yes
C4 C5 C6 122.29(15) yes
N6 C6 C5 110.41(15) yes
N6 C6 C7 124.66(15) yes
C5 C6 C7 124.65(15) yes
C6 C7 C8 118.43(15) yes
C6 C7 C12 121.29(16) yes
C8 C7 C12 120.26(16) yes
C7 C8 C9 120.08(17) yes
C7 C8 H81 119 no
C9 C8 H81 121 no
C8 C9 C10 119.59(18) yes
C8 C9 H91 120 no
C10 C9 H91 120 no
C9 C10 C11 120.36(17) yes
C9 C10 H101 120 no
C11 C10 H101 120 no
C10 C11 C12 120.29(18) yes
C10 C11 H111 120 no
C12 C11 H111 120 no
C7 C12 C11 119.41(18) yes
C7 C12 H121 120 no
C11 C12 H121 120 no
N1 C13 H131 110 no
N1 C13 H132 103 no
H131 C13 H132 108 no
N1 C13 H133 109 no
H131 C13 H133 113 no
H132 C13 H133 114 no
S1 C14 F1 111.06(15) yes
S1 C14 F2 110.85(14) yes
F1 C14 F2 107.60(19) yes
S1 C14 F3 111.39(15) yes
F1 C14 F3 107.96(16) yes
F2 C14 F3 107.83(18) yes

loop_
_geom_bond_atom_site_label_1
_geom_bond_atom_site_label_2
_geom_bond_site_symmetry_1
_geom_bond_site_symmetry_2
_geom_bond_distance
_geom_bond_publ_flag
S1 O1 . . 1.4541(13) yes
S1 O2 . . 1.4300(16) yes
S1 O3 . . 1.4323(15) yes
S1 C14 . . 1.819(2) yes
O6 N6 . . 1.3757(18) yes
O6 H6 . . .96 no
N1 C2 . . 1.486(2) yes
N1 C5 . . 1.290(2) yes
N1 C13 . . 1.468(2) yes
N6 C6 . . 1.290(2) yes
C2 C3 . . 1.522(3) yes
C2 H21 . . 1.00 no
C2 H22 . . 1.00 no
C3 C4 . . 1.537(2) yes
C3 H31 . . 1.00 no
C3 H32 . . 1.00 no
C4 C5 . . 1.506(2) yes
C4 H41 . . 1.00 no
C4 H42 . . 1.00 no
C5 C6 . . 1.469(2) yes
C6 C7 . . 1.490(2) yes
C7 C8 . . 1.390(3) yes
C7 C12 . . 1.392(2) yes
C8 C9 . . 1.396(3) yes
C8 H81 . . 1.00 no
C9 C10 . . 1.388(3) yes
C9 H91 . . 1.00 no
C10 C11 . . 1.386(3) yes
C10 H101 . . 1.00 no
C11 C12 . . 1.395(3) yes
C11 H111 . . 1.00 no
C12 H121 . . 1.00 no
C13 H131 . . .96 no
C13 H132 . . .94 no
C13 H133 . . .97 no
C14 F1 . . 1.329(3) yes
C14 F2 . . 1.337(3) yes
C14 F3 . . 1.336(2) yes

loop_
_geom_torsion_atom_site_label_1
_geom_torsion_atom_site_label_2
_geom_torsion_atom_site_label_3
_geom_torsion_atom_site_label_4
_geom_torsion
_geom_torsion_publ_flag
C12 C7 C6 N6 72.0(2) yes
O6 N6 C6 C7 -4.9(2) yes
N1 C5 C6 N6 170.0(2) yes

loop_
_cod_related_entry_id
_cod_related_entry_database
_cod_related_entry_code
1 ChemSpider 21107355
